data_7220810
loop_
_publ_author_name
'Jia, Jia'
'Xu, Jianing'
'Wang, Shengyan'
'Wang, Pengcheng'
'Gao, Lijuan'
'Yu, Miao'
'Fan, Yong'
'Wang, Li'

_publ_section_title
;
 Lanthanide coordination polymers constructed from
 5-(1H-tetrazol-5-yl)isophthalic acid ligand: white light emission and
 color tuning
;
_journal_issue 31
_journal_name_full CrystEngComm
_journal_page_first 6030
_journal_paper_doi 10.1039/C5CE00823A
_journal_volume 17
_journal_year 2015
_chemical_formula_sum 'C18 H26 Eu2 N8 O18'
_chemical_formula_weight 946.39
_chemical_name_systematic
; 
 ? 
;
_space_group_IT_number 2
_symmetry_space_group_name_Hall '-P 1'
_symmetry_space_group_name_H-M 'P -1'
_atom_sites_solution_hydrogens geom
_atom_sites_solution_primary direct
_atom_sites_solution_secondary difmap
_audit_block_doi 10.5517/cc13jrs5
_audit_creation_method SHELXL-97
_audit_update_record
;
2014-10-14 deposited with the CCDC.
2015-06-19 downloaded from the CCDC.
;
_cell_angle_alpha 116.8030(10)
_cell_angle_beta 107.3700(10)
_cell_angle_gamma 95.6700(10)
_cell_formula_units_Z 1
_cell_length_a 7.9812(3)
_cell_length_b 9.7491(4)
_cell_length_c 10.4153(4)
_cell_measurement_temperature 296(2)
_cell_volume 663.93(5)
_computing_structure_refinement 'SHELXL-97 (Sheldrick, 1997)'
_computing_structure_solution 'SHELXS-97 (Sheldrick, 1990)'
_diffrn_ambient_temperature 296(2)
_diffrn_measured_fraction_theta_full 0.992
_diffrn_measured_fraction_theta_max 0.992
_diffrn_radiation_monochromator graphite
_diffrn_radiation_source 'fine-focus sealed tube'
_diffrn_radiation_type MoK\a
_diffrn_radiation_wavelength 0.71073
_diffrn_reflns_av_R_equivalents 0.0316
_diffrn_reflns_av_sigmaI/netI 0.0354
_diffrn_reflns_limit_h_max 10
_diffrn_reflns_limit_h_min -10
_diffrn_reflns_limit_k_max 13
_diffrn_reflns_limit_k_min -13
_diffrn_reflns_limit_l_max 13
_diffrn_reflns_limit_l_min -13
_diffrn_reflns_number 4947
_diffrn_reflns_theta_full 28.36
_diffrn_reflns_theta_max 28.36
_diffrn_reflns_theta_min 2.38
_exptl_absorpt_coefficient_mu 4.784
_exptl_crystal_colour 'colorloss '
_exptl_crystal_density_diffrn 2.367
_exptl_crystal_density_method 'not measured'
_exptl_crystal_description block
_exptl_crystal_F_000 460
_exptl_crystal_preparation Luminescent
_exptl_crystal_recrystallization_method hydrothermal
_refine_diff_density_max 1.385
_refine_diff_density_min -1.310
_refine_diff_density_rms 0.124
_refine_ls_extinction_method none
_refine_ls_goodness_of_fit_ref 1.013
_refine_ls_hydrogen_treatment mixed
_refine_ls_matrix_type full
_refine_ls_number_parameters 260
_refine_ls_number_reflns 3288
_refine_ls_number_restraints 0
_refine_ls_restrained_S_all 1.013
_refine_ls_R_factor_all 0.0225
_refine_ls_R_factor_gt 0.0210
_refine_ls_shift/su_max 0.000
_refine_ls_shift/su_mean 0.000
_refine_ls_structure_factor_coef Fsqd
_refine_ls_weighting_details 'calc w=1/[\s^2^(Fo^2^)+(0.0297P)^2^+0.0000P] where P=(Fo^2^+2Fc^2^)/3'
_refine_ls_weighting_scheme calc
_refine_ls_wR_factor_gt 0.0514
_refine_ls_wR_factor_ref 0.0519
_reflns_number_gt 3105
_reflns_number_total 3288
_reflns_threshold_expression >2sigma(I)
_cod_data_source_file c5ce00823a2.cif
_cod_data_source_block j
_cod_depositor_comments 'Adding full bibliography for 7220808--7220812.cif.'
_cod_original_cell_volume 663.93(4)
_cod_original_sg_symbol_H-M P-1
_cod_database_code 7220810

loop_
_symmetry_equiv_pos_as_xyz
'x, y, z'
'-x, -y, -z'

loop_
_atom_site_label
_atom_site_type_symbol
_atom_site_fract_x
_atom_site_fract_y
_atom_site_fract_z
_atom_site_U_iso_or_equiv
_atom_site_adp_type
_atom_site_occupancy
_atom_site_symmetry_multiplicity
_atom_site_calc_flag
H10 H -0.030(7) -0.112(6) 0.065(6) 0.050(16) Uiso 1 1 d
H11 H 0.096(7) 0.020(6) 0.167(6) 0.062(16) Uiso 1 1 d
Eu1 Eu 0.291781(17) -0.203997(15) 0.195535(15) 0.01245(5) Uani 1 1 d
O1 O 0.3731(3) 0.0819(2) 0.3666(2) 0.0178(4) Uani 1 1 d
O2 O 0.6228(3) -0.1269(3) 0.3234(3) 0.0200(4) Uani 1 1 d
O3 O 0.6341(3) 0.2126(2) 0.5754(2) 0.0190(4) Uani 1 1 d
O4 O 0.0143(3) -0.2748(3) 0.2380(3) 0.0234(5) Uani 1 1 d
O5 O 0.3393(3) 0.5408(2) 0.0955(3) 0.0208(4) Uani 1 1 d
O6 O 0.0656(3) -0.3777(3) -0.0694(3) 0.0235(5) Uani 1 1 d
O7 O 0.4235(4) -0.1289(3) 0.0486(3) 0.0245(5) Uani 1 1 d
O8 O 0.0681(4) -0.0772(3) 0.1009(3) 0.0265(5) Uani 1 1 d
O11 O 0.2773(3) 0.2750(2) -0.0288(2) 0.0195(4) Uani 1 1 d
N1 N 1.0063(3) 0.7905(3) 0.5372(3) 0.0186(5) Uani 1 1 d
N2 N 1.1537(3) 0.8913(3) 0.6679(3) 0.0199(5) Uani 1 1 d
N3 N 1.1661(3) 0.8532(3) 0.7751(3) 0.0200(5) Uani 1 1 d
N4 N 1.0246(3) 0.7263(3) 0.7180(3) 0.0188(5) Uani 1 1 d
C1 C 0.5208(4) 0.1939(3) 0.4517(3) 0.0133(5) Uani 1 1 d
C2 C 0.5635(4) 0.3143(3) 0.4056(3) 0.0132(5) Uani 1 1 d
C3 C 0.4487(4) 0.3016(3) 0.2670(3) 0.0149(5) Uani 1 1 d
C4 C 0.4895(4) 0.4192(3) 0.2317(3) 0.0140(5) Uani 1 1 d
C5 C 0.6475(4) 0.5461(3) 0.3299(3) 0.0144(5) Uani 1 1 d
C6 C 0.7642(4) 0.5565(3) 0.4650(3) 0.0142(5) Uani 1 1 d
C7 C 0.7196(4) 0.4413(3) 0.5033(3) 0.0151(5) Uani 1 1 d
C8 C 0.9301(4) 0.6900(3) 0.5722(3) 0.0150(5) Uani 1 1 d
C9 C 0.3594(4) 0.4115(3) 0.0892(3) 0.0149(5) Uani 1 1 d
H8 H 0.340(4) 0.218(4) 0.204(4) 0.014(8) Uiso 1 1 d
H4 H -0.085(7) -0.280(6) 0.184(6) 0.051(14) Uiso 1 1 d
H7 H 0.795(5) 0.447(4) 0.592(4) 0.022(9) Uiso 1 1 d
H2 H 0.679(6) -0.064(5) 0.326(5) 0.030(12) Uiso 1 1 d
H9 H 0.670(5) 0.619(4) 0.303(4) 0.019(8) Uiso 1 1 d
H5 H 0.059(6) -0.463(5) -0.113(5) 0.031(12) Uiso 1 1 d
H6 H 0.041(5) -0.351(5) -0.138(5) 0.027(10) Uiso 1 1 d
H1 H 0.657(7) -0.101(6) 0.410(7) 0.056(16) Uiso 1 1 d
H13 H 0.361(6) -0.123(5) -0.024(6) 0.044(13) Uiso 1 1 d
H12 H 0.512(7) -0.146(6) 0.042(6) 0.052(15) Uiso 1 1 d
H3 H 0.020(6) -0.240(5) 0.323(6) 0.034(12) Uiso 1 1 d

loop_
_atom_site_aniso_label
_atom_site_aniso_U_11
_atom_site_aniso_U_22
_atom_site_aniso_U_33
_atom_site_aniso_U_23
_atom_site_aniso_U_13
_atom_site_aniso_U_12
Eu1 0.01343(8) 0.01220(8) 0.01188(8) 0.00776(6) 0.00301(5) 0.00159(5)
O1 0.0187(10) 0.0131(9) 0.0183(10) 0.0086(8) 0.0034(8) 0.0001(8)
O2 0.0178(10) 0.0202(11) 0.0208(12) 0.0125(10) 0.0044(9) -0.0005(9)
O3 0.0204(10) 0.0215(11) 0.0165(10) 0.0139(9) 0.0033(8) 0.0015(8)
O4 0.0173(11) 0.0370(13) 0.0186(12) 0.0175(11) 0.0051(9) 0.0061(10)
O5 0.0249(11) 0.0166(10) 0.0205(11) 0.0115(9) 0.0046(9) 0.0062(9)
O6 0.0321(12) 0.0181(12) 0.0165(11) 0.0097(10) 0.0034(10) 0.0057(10)
O7 0.0233(12) 0.0343(13) 0.0223(12) 0.0187(11) 0.0101(10) 0.0073(10)
O8 0.0242(13) 0.0230(13) 0.0324(14) 0.0154(11) 0.0081(11) 0.0087(10)
O11 0.0211(10) 0.0159(10) 0.0145(10) 0.0063(8) 0.0011(8) 0.0028(8)
N1 0.0169(11) 0.0193(12) 0.0187(12) 0.0120(10) 0.0035(10) -0.0010(10)
N2 0.0181(12) 0.0202(12) 0.0178(13) 0.0098(10) 0.0040(10) -0.0014(10)
N3 0.0184(12) 0.0199(12) 0.0168(12) 0.0079(10) 0.0045(10) -0.0007(10)
N4 0.0186(12) 0.0189(12) 0.0162(12) 0.0103(10) 0.0030(10) -0.0017(10)
C1 0.0158(12) 0.0113(12) 0.0132(13) 0.0064(10) 0.0061(11) 0.0031(10)
C2 0.0157(12) 0.0118(12) 0.0135(13) 0.0073(10) 0.0059(11) 0.0040(10)
C3 0.0142(12) 0.0136(13) 0.0144(13) 0.0067(11) 0.0035(11) 0.0018(10)
C4 0.0134(12) 0.0146(13) 0.0132(13) 0.0081(11) 0.0027(10) 0.0030(10)
C5 0.0159(12) 0.0127(12) 0.0166(13) 0.0097(11) 0.0056(11) 0.0025(10)
C6 0.0145(12) 0.0127(12) 0.0143(13) 0.0065(10) 0.0052(11) 0.0025(10)
C7 0.0158(13) 0.0150(13) 0.0149(13) 0.0093(11) 0.0042(11) 0.0033(10)
C8 0.0157(12) 0.0140(13) 0.0180(14) 0.0102(11) 0.0070(11) 0.0034(10)
C9 0.0125(12) 0.0175(13) 0.0167(13) 0.0106(11) 0.0050(11) 0.0044(10)

loop_
_atom_type_symbol
_atom_type_description
_atom_type_scat_dispersion_real
_atom_type_scat_dispersion_imag
_atom_type_scat_source
C C 0.0033 0.0016 'International Tables Vol C Tables 4.2.6.8 and 6.1.1.4'
H H 0.0000 0.0000 'International Tables Vol C Tables 4.2.6.8 and 6.1.1.4'
Eu Eu -0.1578 3.6682 'International Tables Vol C Tables 4.2.6.8 and 6.1.1.4'
N N 0.0061 0.0033 'International Tables Vol C Tables 4.2.6.8 and 6.1.1.4'
O O 0.0106 0.0060 'International Tables Vol C Tables 4.2.6.8 and 6.1.1.4'

loop_
_geom_angle_atom_site_label_1
_geom_angle_atom_site_label_2
_geom_angle_atom_site_label_3
_geom_angle
_geom_angle_site_symmetry_1
_geom_angle_site_symmetry_3
O3 Eu1 O5 83.18(7) 2_656 1_545
O3 Eu1 O7 142.65(8) 2_656 .
O5 Eu1 O7 94.78(8) 1_545 .
O3 Eu1 O1 84.53(7) 2_656 .
O5 Eu1 O1 156.06(7) 1_545 .
O7 Eu1 O1 82.76(8) . .
O3 Eu1 O2 71.63(8) 2_656 .
O5 Eu1 O2 81.10(8) 1_545 .
O7 Eu1 O2 71.23(9) . .
O1 Eu1 O2 75.56(7) . .
O3 Eu1 O6 133.98(8) 2_656 .
O5 Eu1 O6 70.78(8) 1_545 .
O7 Eu1 O6 78.46(8) . .
O1 Eu1 O6 131.17(7) . .
O2 Eu1 O6 136.36(8) . .
O3 Eu1 O4 68.79(8) 2_656 .
O5 Eu1 O4 96.62(8) 1_545 .
O7 Eu1 O4 147.83(8) . .
O1 Eu1 O4 97.95(8) . .
O2 Eu1 O4 140.33(8) . .
O6 Eu1 O4 77.12(8) . .
O3 Eu1 O8 127.60(8) 2_656 .
O5 Eu1 O8 135.82(8) 1_545 .
O7 Eu1 O8 78.33(9) . .
O1 Eu1 O8 67.17(8) . .
O2 Eu1 O8 134.16(8) . .
O6 Eu1 O8 65.06(9) . .
O4 Eu1 O8 72.54(8) . .
C1 O1 Eu1 135.82(18) . .
Eu1 O2 H2 122(3) . .
Eu1 O2 H1 114(4) . .
H2 O2 H1 101(5) . .
C1 O3 Eu1 152.06(18) . 2_656
Eu1 O4 H4 122(3) . .
Eu1 O4 H3 119(3) . .
H4 O4 H3 108(5) . .
C9 O5 Eu1 158.0(2) . 1_565
Eu1 O6 H5 121(3) . .
Eu1 O6 H6 124(3) . .
H5 O6 H6 104(4) . .
Eu1 O7 H13 121(3) . .
Eu1 O7 H12 121(4) . .
H13 O7 H12 112(5) . .
Eu1 O8 H10 124(4) . .
Eu1 O8 H11 110(3) . .
H10 O8 H11 111(5) . .
C8 N1 N2 104.4(2) . .
N3 N2 N1 110.1(2) . .
N2 N3 N4 108.9(2) . .
C8 N4 N3 105.2(2) . .
O3 C1 O1 123.9(2) . .
O3 C1 C2 116.9(2) . .
O1 C1 C2 119.2(2) . .
C7 C2 C3 119.5(2) . .
C7 C2 C1 119.0(2) . .
C3 C2 C1 121.5(2) . .
C4 C3 C2 119.7(3) . .
C4 C3 H8 121.0(19) . .
C2 C3 H8 119(2) . .
C3 C4 C5 120.6(2) . .
C3 C4 C9 119.5(2) . .
C5 C4 C9 119.9(2) . .
C6 C5 C4 119.9(2) . .
C6 C5 H9 122(2) . .
C4 C5 H9 118(2) . .
C5 C6 C7 119.5(3) . .
C5 C6 C8 121.3(2) . .
C7 C6 C8 119.2(2) . .
C2 C7 C6 120.8(3) . .
C2 C7 H7 119(2) . .
C6 C7 H7 120(2) . .
N4 C8 N1 111.2(2) . .
N4 C8 C6 123.8(2) . .
N1 C8 C6 124.9(3) . .
O11 C9 O5 124.6(3) . .
O11 C9 C4 117.1(2) . .
O5 C9 C4 118.3(2) . .

loop_
_geom_bond_atom_site_label_1
_geom_bond_atom_site_label_2
_geom_bond_distance
_geom_bond_site_symmetry_2
Eu1 O3 2.3230(19) 2_656
Eu1 O5 2.346(2) 1_545
Eu1 O7 2.409(2) .
Eu1 O1 2.416(2) .
Eu1 O2 2.434(2) .
Eu1 O6 2.439(2) .
Eu1 O4 2.477(2) .
Eu1 O8 2.484(2) .
O1 C1 1.271(3) .
O2 H2 0.71(4) .
O2 H1 0.77(6) .
O3 C1 1.253(3) .
O3 Eu1 2.3230(19) 2_656
O4 H4 0.81(5) .
O4 H3 0.78(5) .
O5 C9 1.262(3) .
O5 Eu1 2.346(2) 1_565
O6 H5 0.73(4) .
O6 H6 0.84(4) .
O7 H13 0.80(5) .
O7 H12 0.76(5) .
O8 H10 0.73(5) .
O8 H11 0.84(5) .
O11 C9 1.258(3) .
N1 C8 1.341(3) .
N1 N2 1.346(3) .
N2 N3 1.307(3) .
N3 N4 1.348(3) .
N4 C8 1.334(4) .
C1 C2 1.500(4) .
C2 C7 1.387(4) .
C2 C3 1.402(4) .
C3 C4 1.390(4) .
C3 H8 0.94(3) .
C4 C5 1.396(4) .
C4 C9 1.500(4) .
C5 C6 1.389(4) .
C5 H9 0.89(4) .
C6 C7 1.399(4) .
C6 C8 1.469(4) .
C7 H7 0.91(4) .

loop_
_geom_hbond_atom_site_label_D
_geom_hbond_atom_site_label_H
_geom_hbond_atom_site_label_A
_geom_hbond_distance_DH
_geom_hbond_distance_HA
_geom_hbond_distance_DA
_geom_hbond_angle_DHA
_geom_hbond_site_symmetry_A
O4 H3 N1 0.78(5) 2.15(5) 2.909(4) 164(4) 1_445
O7 H12 O11 0.76(5) 2.20(5) 2.911(3) 158(5) 2_655
O2 H1 O1 0.77(6) 2.33(6) 3.045(3) 154(5) 2_656
O7 H13 N3 0.80(5) 2.10(5) 2.890(3) 170(4) 1_444
O6 H6 N4 0.84(4) 1.94(4) 2.774(3) 171(4) 1_444
O6 H5 O4 0.73(4) 2.19(4) 2.917(4) 169(4) 2_545
O2 H2 N2 0.71(4) 2.00(4) 2.716(3) 177(4) 2_766
O4 H4 O11 0.81(5) 1.89(5) 2.670(3) 163(5) 2
O8 H11 N4 0.84(5) 2.64(5) 3.365(4) 146(4) 2_666
O8 H11 N3 0.84(5) 2.62(5) 3.104(4) 118(4) 2_666
